data_7234580
loop_
_publ_author_name
'Liang-Jin Xu'
'Xu Zhang'
'Jin-Yun Wang'
'Zhong-Ning Chen'

_publ_section_title
;
 High-efficiency solution-processed OLEDs based on cationic Ag6Cu
 heteroheptanuclear cluster complexes with aromatic acetylides
;
_journal_name_full 'Journal of Materials Chemistry C'
_journal_page_first 1787
_journal_page_last 1794
_journal_paper_doi 10.1039/C5TC03886C
_journal_volume 4
_journal_year 2016
_chemical_formula_sum 'C149 H137 Ag6 Cl7 Cu O4 P9 S6'
_chemical_formula_weight 3421.59
_space_group_IT_number 205
_space_group_name_Hall '-P 2ac 2ab 3'
_space_group_name_H-M_alt 'P a -3'
_symmetry_cell_setting cubic
_symmetry_space_group_name_H-M 'P a -3'
_atom_sites_solution_hydrogens geom
_atom_sites_solution_primary direct
_atom_sites_solution_secondary difmap
_cell_angle_alpha 90.00
_cell_angle_beta 90.00
_cell_angle_gamma 90.00
_cell_formula_units_Z 8
_cell_length_a 30.9580(2)
_cell_length_b 30.9580(2)
_cell_length_c 30.9580(2)
_cell_measurement_temperature 293(2)
_cell_volume 29670.1(3)
_computing_structure_refinement 'SHELXL-97 (Sheldrick, 1997)'
_computing_structure_solution 'SHELXS-97 (Sheldrick, 1990)'
_diffrn_ambient_temperature 293(2)
_diffrn_measured_fraction_theta_full 0.991
_diffrn_measured_fraction_theta_max 0.991
_diffrn_measurement_device_type 'Saturn724+ (2x2 bin mode)'
_diffrn_measurement_method CCD_Profile_fitting
_diffrn_radiation_monochromator graphite
_diffrn_radiation_source 'fine-focus sealed tube'
_diffrn_radiation_type MoK\a
_diffrn_radiation_wavelength 0.71073
_diffrn_reflns_av_R_equivalents 0.0515
_diffrn_reflns_av_sigmaI/netI 0.0175
_diffrn_reflns_limit_h_max 36
_diffrn_reflns_limit_h_min -36
_diffrn_reflns_limit_k_max 36
_diffrn_reflns_limit_k_min -36
_diffrn_reflns_limit_l_max 36
_diffrn_reflns_limit_l_min -36
_diffrn_reflns_number 182806
_diffrn_reflns_theta_full 25.00
_diffrn_reflns_theta_max 25.00
_diffrn_reflns_theta_min 2.71
_exptl_absorpt_coefficient_mu 1.275
_exptl_crystal_colour Yellow
_exptl_crystal_density_diffrn 1.532
_exptl_crystal_density_method 'not measured'
_exptl_crystal_description Block
_exptl_crystal_F_000 13792
_exptl_crystal_size_max 0.45
_exptl_crystal_size_mid 0.35
_exptl_crystal_size_min 0.30
_refine_diff_density_max 1.478
_refine_diff_density_min -1.499
_refine_diff_density_rms 0.137
_refine_ls_extinction_method none
_refine_ls_goodness_of_fit_ref 1.127
_refine_ls_hydrogen_treatment mixed
_refine_ls_matrix_type full
_refine_ls_number_parameters 509
_refine_ls_number_reflns 8648
_refine_ls_number_restraints 66
_refine_ls_restrained_S_all 1.132
_refine_ls_R_factor_all 0.0624
_refine_ls_R_factor_gt 0.0614
_refine_ls_shift/su_max 0.002
_refine_ls_shift/su_mean 0.000
_refine_ls_structure_factor_coef Fsqd
_refine_ls_weighting_details 'calc w=1/[\s^2^(Fo^2^)+(0.1042P)^2^+86.7614P] where P=(Fo^2^+2Fc^2^)/3'
_refine_ls_weighting_scheme calc
_refine_ls_wR_factor_gt 0.1848
_refine_ls_wR_factor_ref 0.1862
_reflns_number_gt 8489
_reflns_number_total 8648
_reflns_threshold_expression >2sigma(I)
_cod_data_source_file J-Mater-Chem-C-2016-4-1787.cif
_cod_data_source_block 5_3CH2Cl2
_cod_depositor_comments
;
The following automatic conversions were performed:

data item '_symmetry_cell_setting' value 'Cubic' was changed to
'cubic' in accordance with the built-in table derived from the CIF
Core dictionary named 'cif_core.dic' version 2.4.5 last updated on
2014-11-21.

Automatic conversion script
Id: cif_fix_values 6909 2019-04-08 15:41:33Z antanas 
;
_cod_original_sg_symbol_H-M Pa-3
_cod_database_code 7234580

loop_
_symmetry_equiv_pos_as_xyz
'x, y, z'
'-x+1/2, -y, z+1/2'
'-x, y+1/2, -z+1/2'
'x+1/2, -y+1/2, -z'
'z, x, y'
'z+1/2, -x+1/2, -y'
'-z+1/2, -x, y+1/2'
'-z, x+1/2, -y+1/2'
'y, z, x'
'-y, z+1/2, -x+1/2'
'y+1/2, -z+1/2, -x'
'-y+1/2, -z, x+1/2'
'-x, -y, -z'
'x-1/2, y, -z-1/2'
'x, -y-1/2, z-1/2'
'-x-1/2, y-1/2, z'
'-z, -x, -y'
'-z-1/2, x-1/2, y'
'z-1/2, x, -y-1/2'
'z, -x-1/2, y-1/2'
'-y, -z, -x'
'y, -z-1/2, x-1/2'
'-y-1/2, z-1/2, x'
'y-1/2, z, -x-1/2'

loop_
_atom_site_label
_atom_site_type_symbol
_atom_site_fract_x
_atom_site_fract_y
_atom_site_fract_z
_atom_site_U_iso_or_equiv
_atom_site_adp_type
_atom_site_occupancy
_atom_site_symmetry_multiplicity
_atom_site_calc_flag
_atom_site_refinement_flags
_atom_site_disorder_assembly
_atom_site_disorder_group
Ag1 Ag 0.769162(13) 0.324562(14) 0.139476(13) 0.04231(16) Uani 1 1 d . . .
Ag2 Ag 0.782093(14) 0.196451(14) 0.228180(14) 0.04387(16) Uani 1 1 d . . .
Cu1 Cu 0.78535(3) 0.28535(3) 0.21465(3) 0.0430(3) Uani 1 3 d S . .
S1 S 0.70997(13) 0.31549(15) 0.09829(15) 0.1362(12) Uani 1 1 d . . .
S2 S 0.65970(17) 0.2772(2) 0.15428(16) 0.178(2) Uani 1 1 d . . .
C1 C 0.8090(2) 0.39503(18) 0.05795(17) 0.0445(13) Uani 1 1 d . . .
C2 C 0.8357(3) 0.4259(2) 0.0388(2) 0.0645(18) Uani 1 1 d . . .
H2A H 0.8649 0.4266 0.0458 0.077 Uiso 1 1 calc R . .
C3 C 0.8192(3) 0.4554(2) 0.0096(2) 0.074(2) Uani 1 1 d . . .
H3A H 0.8372 0.4760 -0.0029 0.088 Uiso 1 1 calc R . .
C4 C 0.7758(3) 0.4541(2) -0.0009(2) 0.068(2) Uani 1 1 d . . .
H4A H 0.7646 0.4736 -0.0208 0.082 Uiso 1 1 calc R . .
C5 C 0.7493(3) 0.4245(3) 0.0177(2) 0.069(2) Uani 1 1 d . . .
H5A H 0.7201 0.4241 0.0108 0.083 Uiso 1 1 calc R . .
C6 C 0.7661(2) 0.3943(2) 0.0473(2) 0.0547(15) Uani 1 1 d . . .
H6A H 0.7480 0.3738 0.0596 0.066 Uiso 1 1 calc R . .
C7 C 0.84871(18) 0.31210(19) 0.05760(17) 0.0420(12) Uani 1 1 d . . .
C8 C 0.8719(3) 0.3230(2) 0.0203(2) 0.0590(16) Uani 1 1 d . . .
H8A H 0.8772 0.3519 0.0139 0.071 Uiso 1 1 calc R . .
C9 C 0.8871(3) 0.2908(3) -0.0070(2) 0.070(2) Uani 1 1 d . . .
H9A H 0.9027 0.2983 -0.0315 0.085 Uiso 1 1 calc R . .
C10 C 0.8793(2) 0.2484(2) 0.0018(2) 0.0611(17) Uani 1 1 d . . .
H10A H 0.8899 0.2271 -0.0165 0.073 Uiso 1 1 calc R . .
C11 C 0.8555(2) 0.2369(2) 0.0383(2) 0.0550(15) Uani 1 1 d . . .
H11A H 0.8502 0.2080 0.0444 0.066 Uiso 1 1 calc R . .
C12 C 0.83965(19) 0.26916(19) 0.06553(19) 0.0462(13) Uani 1 1 d . . .
H12A H 0.8228 0.2616 0.0893 0.055 Uiso 1 1 calc R . .
C13 C 0.87424(17) 0.37424(17) 0.12576(17) 0.0395(19) Uani 1 3 d S . .
H13A H 0.8925 0.3925 0.1075 0.047 Uiso 1 3 calc SR . .
C14 C 0.77925(17) 0.15682(17) 0.33257(17) 0.0382(11) Uani 1 1 d . . .
C15 C 0.81903(19) 0.17785(19) 0.33241(18) 0.0441(12) Uani 1 1 d . . .
H15A H 0.8264 0.1956 0.3093 0.053 Uiso 1 1 calc R . .
C16 C 0.8475(2) 0.1726(2) 0.3663(2) 0.0579(16) Uani 1 1 d . . .
H16A H 0.8740 0.1868 0.3661 0.070 Uiso 1 1 calc R . .
C17 C 0.8366(2) 0.1460(2) 0.4007(2) 0.0646(18) Uani 1 1 d . . .
H17A H 0.8557 0.1425 0.4236 0.078 Uiso 1 1 calc R . .
C18 C 0.7977(2) 0.1249(2) 0.4010(2) 0.0590(16) Uani 1 1 d . . .
H18A H 0.7905 0.1072 0.4241 0.071 Uiso 1 1 calc R . .
C19 C 0.7688(2) 0.1299(2) 0.3667(2) 0.0510(14) Uani 1 1 d . . .
H19A H 0.7426 0.1151 0.3668 0.061 Uiso 1 1 calc R . .
C20 C 0.7237(2) 0.10943(19) 0.2760(2) 0.0480(14) Uani 1 1 d . . .
C21 C 0.6922(2) 0.0886(2) 0.3003(2) 0.0576(16) Uani 1 1 d . . .
H21A H 0.6785 0.1034 0.3227 0.069 Uiso 1 1 calc R . .
C22 C 0.6807(3) 0.0460(2) 0.2918(3) 0.075(2) Uani 1 1 d . . .
H22A H 0.6587 0.0332 0.3077 0.090 Uiso 1 1 calc R . .
C23 C 0.7012(3) 0.0231(3) 0.2610(3) 0.079(2) Uani 1 1 d . . .
H23A H 0.6943 -0.0058 0.2567 0.095 Uiso 1 1 calc R . .
C24 C 0.7315(4) 0.0422(3) 0.2367(3) 0.088(3) Uani 1 1 d . . .
H24A H 0.7446 0.0264 0.2148 0.105 Uiso 1 1 calc R . .
C25 C 0.7444(2) 0.0866(2) 0.2433(2) 0.0600(17) Uani 1 1 d . . .
H25A H 0.7657 0.0993 0.2264 0.072 Uiso 1 1 calc R . .
C26 C 0.69484(18) 0.19484(18) 0.30516(18) 0.0360(18) Uani 1 3 d S . .
H26A H 0.6766 0.1766 0.3234 0.043 Uiso 1 3 calc SR . .
C27 C 0.64278(17) 0.2670(2) 0.07017(19) 0.0487(14) Uani 1 1 d . . .
C28 C 0.6338(2) 0.2830(3) 0.0295(2) 0.0621(18) Uani 1 1 d . . .
H28A H 0.6378 0.3122 0.0237 0.075 Uiso 1 1 calc R . .
C29 C 0.6190(3) 0.2559(4) -0.0028(2) 0.082(3) Uani 1 1 d . . .
H29A H 0.6134 0.2670 -0.0302 0.099 Uiso 1 1 calc R . .
C30 C 0.6125(2) 0.2125(4) 0.0054(3) 0.090(3) Uani 1 1 d . . .
H30A H 0.6023 0.1942 -0.0162 0.109 Uiso 1 1 calc R . .
C31 C 0.6212(2) 0.1970(3) 0.0452(3) 0.076(2) Uani 1 1 d . . .
H31A H 0.6169 0.1678 0.0509 0.092 Uiso 1 1 calc R . .
C32 C 0.63620(19) 0.2235(2) 0.0777(2) 0.0573(16) Uani 1 1 d . . .
H32A H 0.6420 0.2120 0.1049 0.069 Uiso 1 1 calc R . .
C33 C 0.63054(18) 0.3474(2) 0.1138(2) 0.093(3) Uani 1 1 d GU . .
C34 C 0.6445(2) 0.3866(2) 0.0970(3) 0.138(4) Uani 1 1 d GU . .
H34A H 0.6719 0.3888 0.0850 0.166 Uiso 1 1 calc R . .
C35 C 0.6175(4) 0.4224(2) 0.0983(4) 0.209(7) Uani 1 1 d GU . .
H35A H 0.6269 0.4487 0.0870 0.251 Uiso 1 1 calc R . .
C36 C 0.5766(3) 0.4191(3) 0.1163(4) 0.233(8) Uani 1 1 d GU . .
H36A H 0.5585 0.4431 0.1172 0.279 Uiso 1 1 calc R . .
C37 C 0.5626(2) 0.3799(4) 0.1331(3) 0.198(6) Uani 1 1 d GU . .
H37A H 0.5352 0.3776 0.1452 0.237 Uiso 1 1 calc R . .
C38 C 0.5896(2) 0.3440(3) 0.1319(2) 0.128(4) Uani 1 1 d GU . .
H38A H 0.5802 0.3178 0.1431 0.154 Uiso 1 1 calc R . .
C39 C 0.74053(18) 0.32976(18) 0.21054(18) 0.0426(12) Uani 1 1 d . . .
C40 C 0.71459(18) 0.35773(19) 0.21941(18) 0.0427(12) Uani 1 1 d . . .
C41 C 0.68847(18) 0.39400(18) 0.23222(17) 0.0408(12) Uani 1 1 d . . .
C42 C 0.70778(18) 0.42786(18) 0.25560(17) 0.0407(11) Uani 1 1 d . . .
H42A H 0.7368 0.4262 0.2632 0.049 Uiso 1 1 calc R . .
C43 C 0.68380(19) 0.46365(19) 0.26739(18) 0.0436(12) Uani 1 1 d . . .
H43A H 0.6972 0.4860 0.2824 0.052 Uiso 1 1 calc R . .
C44 C 0.64082(17) 0.46702(17) 0.25745(19) 0.0417(12) Uani 1 1 d . . .
C45 C 0.6219(2) 0.4336(2) 0.2341(2) 0.0555(15) Uani 1 1 d . . .
H45A H 0.5929 0.4357 0.2266 0.067 Uiso 1 1 calc R . .
C46 C 0.6453(2) 0.3972(2) 0.2217(2) 0.0549(15) Uani 1 1 d . . .
H46A H 0.6318 0.3751 0.2064 0.066 Uiso 1 1 calc R . .
C47 C 0.6132(2) 0.5053(2) 0.2731(3) 0.0656(19) Uani 1 1 d . . .
C48 C 0.6413(3) 0.5420(3) 0.2917(4) 0.089(3) Uani 1 1 d . . .
H48A H 0.6590 0.5539 0.2692 0.134 Uiso 1 1 calc R . .
H48B H 0.6594 0.5308 0.3142 0.134 Uiso 1 1 calc R . .
H48C H 0.6230 0.5642 0.3033 0.134 Uiso 1 1 calc R . .
C49 C 0.5863(4) 0.4900(4) 0.3129(5) 0.131(5) Uani 1 1 d . . .
H49A H 0.5681 0.4663 0.3047 0.197 Uiso 1 1 calc R . .
H49B H 0.5688 0.5135 0.3231 0.197 Uiso 1 1 calc R . .
H49C H 0.6056 0.4809 0.3355 0.197 Uiso 1 1 calc R . .
C50 C 0.5803(3) 0.5187(3) 0.2390(4) 0.088(3) Uani 1 1 d . . .
H50A H 0.5952 0.5290 0.2139 0.132 Uiso 1 1 calc R . .
H50B H 0.5623 0.5412 0.2503 0.132 Uiso 1 1 calc R . .
H50C H 0.5628 0.4942 0.2314 0.132 Uiso 1 1 calc R . .
Cl1 Cl 0.5000 0.5000 0.0000 0.174(4) Uani 1 6 d SDU . .
O1 O 0.5005(16) 0.4800(12) 0.0424(6) 0.233(12) Uani 0.50 1 d PDU . .
O2 O 0.52696(18) 0.47304(18) -0.02696(18) 0.245(16) Uani 0.50 3 d SPDU . .
P1 P 0.82708(5) 0.35250(5) 0.09477(5) 0.0394(3) Uani 1 1 d . . .
P2 P 0.74329(4) 0.16414(4) 0.28613(4) 0.0364(3) Uani 1 1 d . . .
P3 P 0.66504(5) 0.30113(6) 0.11241(5) 0.0492(4) Uani 1 1 d . . .

loop_
_atom_site_aniso_label
_atom_site_aniso_U_11
_atom_site_aniso_U_22
_atom_site_aniso_U_33
_atom_site_aniso_U_23
_atom_site_aniso_U_13
_atom_site_aniso_U_12
Ag1 0.0365(2) 0.0491(3) 0.0414(2) -0.00684(17) -0.00548(16) 0.00456(16)
Ag2 0.0414(2) 0.0479(3) 0.0423(3) -0.00271(17) -0.00035(17) 0.00671(17)
Cu1 0.0430(3) 0.0430(3) 0.0430(3) -0.0122(3) -0.0122(3) 0.0122(3)
S1 0.119(3) 0.142(3) 0.148(3) 0.003(3) -0.017(2) 0.001(2)
S2 0.146(4) 0.268(6) 0.122(3) 0.020(4) -0.022(3) -0.044(4)
C1 0.061(3) 0.039(3) 0.034(3) -0.004(2) -0.005(2) 0.008(2)
C2 0.080(5) 0.058(4) 0.056(4) 0.003(3) -0.019(3) -0.006(3)
C3 0.119(7) 0.047(4) 0.055(4) 0.010(3) -0.004(4) -0.002(4)
C4 0.111(6) 0.057(4) 0.036(3) -0.006(3) -0.016(4) 0.028(4)
C5 0.085(5) 0.073(5) 0.049(4) 0.004(3) -0.018(4) 0.022(4)
C6 0.067(4) 0.055(4) 0.042(3) 0.003(3) -0.012(3) 0.011(3)
C7 0.040(3) 0.049(3) 0.037(3) -0.009(2) -0.007(2) 0.006(2)
C8 0.080(5) 0.050(3) 0.048(3) 0.003(3) 0.007(3) 0.010(3)
C9 0.087(5) 0.081(5) 0.043(3) -0.007(3) 0.015(3) 0.016(4)
C10 0.062(4) 0.070(4) 0.051(4) -0.024(3) -0.001(3) 0.015(3)
C11 0.062(4) 0.052(3) 0.051(3) -0.019(3) -0.001(3) 0.008(3)
C12 0.046(3) 0.049(3) 0.043(3) -0.010(2) -0.005(2) 0.004(2)
C13 0.0395(19) 0.0395(19) 0.0395(19) 0.001(2) 0.001(2) -0.001(2)
C14 0.037(3) 0.039(3) 0.038(3) -0.007(2) -0.008(2) 0.013(2)
C15 0.047(3) 0.046(3) 0.040(3) 0.002(2) -0.005(2) 0.004(2)
C16 0.044(3) 0.071(4) 0.059(4) -0.005(3) -0.017(3) 0.004(3)
C17 0.069(4) 0.073(4) 0.052(4) 0.001(3) -0.027(3) 0.012(4)
C18 0.075(4) 0.060(4) 0.042(3) 0.006(3) -0.013(3) 0.006(3)
C19 0.059(4) 0.046(3) 0.049(3) 0.002(3) -0.007(3) 0.001(3)
C20 0.051(3) 0.042(3) 0.051(3) -0.010(3) -0.018(3) 0.010(3)
C21 0.057(4) 0.043(3) 0.073(4) 0.001(3) -0.011(3) -0.004(3)
C22 0.091(6) 0.039(3) 0.095(6) 0.002(4) -0.038(5) -0.006(4)
C23 0.089(6) 0.044(4) 0.103(7) -0.003(4) -0.035(5) -0.006(4)
C24 0.125(8) 0.058(5) 0.081(6) -0.033(4) -0.040(6) 0.043(5)
C25 0.068(4) 0.050(3) 0.062(4) -0.021(3) -0.020(3) 0.021(3)
C26 0.0360(18) 0.0360(18) 0.0360(18) -0.004(2) -0.004(2) 0.004(2)
C27 0.026(2) 0.076(4) 0.044(3) -0.003(3) -0.002(2) 0.000(2)
C28 0.049(3) 0.097(5) 0.041(3) 0.004(3) -0.002(3) -0.014(3)
C29 0.065(5) 0.142(9) 0.040(4) -0.010(4) -0.003(3) -0.023(5)
C30 0.046(4) 0.150(10) 0.076(6) -0.049(6) -0.004(4) -0.004(5)
C31 0.041(3) 0.082(5) 0.107(7) -0.036(5) 0.001(4) -0.005(3)
C32 0.033(3) 0.073(4) 0.065(4) 0.003(3) -0.001(3) 0.001(3)
C33 0.061(4) 0.107(5) 0.110(7) -0.057(5) -0.036(4) 0.033(4)
C34 0.128(8) 0.086(6) 0.201(13) -0.029(7) -0.051(8) 0.050(6)
C35 0.218(13) 0.124(8) 0.285(19) -0.063(10) -0.080(13) 0.100(9)
C36 0.179(12) 0.203(11) 0.32(2) -0.144(12) -0.108(11) 0.144(11)
C37 0.093(8) 0.282(14) 0.218(15) -0.141(12) -0.048(8) 0.102(9)
C38 0.065(5) 0.194(9) 0.125(8) -0.091(7) -0.025(5) 0.041(6)
C39 0.044(3) 0.045(3) 0.039(3) -0.008(2) -0.004(2) 0.006(2)
C40 0.043(3) 0.047(3) 0.037(3) -0.004(2) -0.002(2) 0.002(2)
C41 0.044(3) 0.040(3) 0.039(3) -0.004(2) 0.001(2) 0.010(2)
C42 0.040(3) 0.045(3) 0.037(3) -0.007(2) -0.002(2) 0.008(2)
C43 0.049(3) 0.044(3) 0.038(3) -0.001(2) -0.001(2) 0.003(2)
C44 0.040(3) 0.031(3) 0.054(3) 0.007(2) 0.005(2) 0.007(2)
C45 0.039(3) 0.052(4) 0.075(4) -0.006(3) -0.012(3) 0.007(3)
C46 0.044(3) 0.048(3) 0.073(4) -0.011(3) -0.010(3) 0.003(3)
C47 0.054(4) 0.038(3) 0.104(6) -0.009(3) -0.011(4) 0.017(3)
C48 0.081(6) 0.054(4) 0.133(8) -0.032(5) -0.017(5) 0.019(4)
C49 0.115(9) 0.108(8) 0.171(12) -0.048(8) 0.056(9) 0.034(7)
C50 0.070(5) 0.059(5) 0.136(8) 0.001(5) -0.013(5) 0.025(4)
Cl1 0.174(4) 0.174(4) 0.174(4) -0.004(4) 0.004(4) 0.004(4)
O1 0.27(3) 0.20(2) 0.230(18) 0.125(19) 0.07(2) 0.07(2)
O2 0.245(16) 0.245(16) 0.245(16) -0.044(10) 0.044(10) 0.044(10)
P1 0.0422(7) 0.0396(7) 0.0364(7) -0.0044(6) -0.0057(5) 0.0059(6)
P2 0.0363(7) 0.0365(7) 0.0365(7) -0.0048(5) -0.0055(5) 0.0078(5)
P3 0.0375(7) 0.0707(10) 0.0395(7) -0.0052(7) -0.0093(6) 0.0026(7)

loop_
_atom_type_symbol
_atom_type_description
_atom_type_scat_dispersion_real
_atom_type_scat_dispersion_imag
_atom_type_scat_source
C C 0.0033 0.0016 'International Tables Vol C Tables 4.2.6.8 and 6.1.1.4'
H H 0.0000 0.0000 'International Tables Vol C Tables 4.2.6.8 and 6.1.1.4'
O O 0.0106 0.0060 'International Tables Vol C Tables 4.2.6.8 and 6.1.1.4'
P P 0.1023 0.0942 'International Tables Vol C Tables 4.2.6.8 and 6.1.1.4'
S S 0.1246 0.1234 'International Tables Vol C Tables 4.2.6.8 and 6.1.1.4'
Cl Cl 0.1484 0.1585 'International Tables Vol C Tables 4.2.6.8 and 6.1.1.4'
Cu Cu 0.3201 1.2651 'International Tables Vol C Tables 4.2.6.8 and 6.1.1.4'
Ag Ag -0.8971 1.1015 'International Tables Vol C Tables 4.2.6.8 and 6.1.1.4'

loop_
_geom_angle_atom_site_label_1
_geom_angle_atom_site_label_2
_geom_angle_atom_site_label_3
_geom_angle
_geom_angle_site_symmetry_1
_geom_angle_site_symmetry_3
S1 Ag1 C39 103.24(18) . .
S1 Ag1 P1 108.87(12) . .
C39 Ag1 P1 141.24(14) . .
S1 Ag1 Cu1 126.12(12) . .
C39 Ag1 Cu1 45.15(13) . .
P1 Ag1 Cu1 121.36(4) . .
C39 Ag2 S2 98.9(2) 8_645 8_645
C39 Ag2 P2 154.30(14) 8_645 .
S2 Ag2 P2 106.36(14) 8_645 .
C39 Ag2 Cu1 44.12(14) 8_645 .
S2 Ag2 Cu1 116.77(13) 8_645 .
P2 Ag2 Cu1 123.16(4) . .
C39 Cu1 C39 119.89(2) 8_645 .
C39 Cu1 C39 119.89(2) 8_645 11_556
C39 Cu1 C39 119.89(2) . 11_556
C39 Cu1 Ag1 136.02(19) 8_645 11_556
C39 Cu1 Ag1 73.89(17) . 11_556
C39 Cu1 Ag1 59.43(17) 11_556 11_556
C39 Cu1 Ag1 59.43(17) 8_645 8_645
C39 Cu1 Ag1 136.02(19) . 8_645
C39 Cu1 Ag1 73.89(17) 11_556 8_645
Ag1 Cu1 Ag1 81.54(4) 11_556 8_645
C39 Cu1 Ag1 73.89(17) 8_645 .
C39 Cu1 Ag1 59.43(17) . .
C39 Cu1 Ag1 136.02(19) 11_556 .
Ag1 Cu1 Ag1 81.54(4) 11_556 .
Ag1 Cu1 Ag1 81.54(4) 8_645 .
C39 Cu1 Ag2 53.67(18) 8_645 .
C39 Cu1 Ag2 132.69(18) . .
C39 Cu1 Ag2 89.03(17) 11_556 .
Ag1 Cu1 Ag2 148.066(13) 11_556 .
Ag1 Cu1 Ag2 85.098(13) 8_645 .
Ag1 Cu1 Ag2 124.958(13) . .
C39 Cu1 Ag2 89.03(17) 8_645 11_556
C39 Cu1 Ag2 53.67(18) . 11_556
C39 Cu1 Ag2 132.69(18) 11_556 11_556
Ag1 Cu1 Ag2 124.958(13) 11_556 11_556
Ag1 Cu1 Ag2 148.066(13) 8_645 11_556
Ag1 Cu1 Ag2 85.098(13) . 11_556
Ag2 Cu1 Ag2 79.06(3) . 11_556
C39 Cu1 Ag2 132.69(18) 8_645 8_645
C39 Cu1 Ag2 89.03(17) . 8_645
C39 Cu1 Ag2 53.67(18) 11_556 8_645
Ag1 Cu1 Ag2 85.098(13) 11_556 8_645
Ag1 Cu1 Ag2 124.958(13) 8_645 8_645
Ag1 Cu1 Ag2 148.066(13) . 8_645
Ag2 Cu1 Ag2 79.06(3) . 8_645
Ag2 Cu1 Ag2 79.06(3) 11_556 8_645
P3 S1 Ag1 128.1(3) . .
P3 S2 Ag2 136.6(3) . 11_556
C6 C1 C2 118.9(6) . .
C6 C1 P1 115.9(5) . .
C2 C1 P1 125.1(5) . .
C3 C2 C1 120.7(7) . .
C2 C3 C4 119.5(8) . .
C5 C4 C3 120.4(7) . .
C4 C5 C6 120.1(8) . .
C1 C6 C5 120.3(7) . .
C12 C7 C8 118.9(5) . .
C12 C7 P1 118.2(4) . .
C8 C7 P1 122.8(5) . .
C9 C8 C7 120.1(6) . .
C10 C9 C8 120.7(7) . .
C9 C10 C11 120.1(6) . .
C10 C11 C12 119.5(6) . .
C7 C12 C11 120.6(6) . .
P1 C13 P1 107.7(3) . 11_556
P1 C13 P1 107.7(3) . 8_645
P1 C13 P1 107.7(3) 11_556 8_645
C19 C14 C15 119.5(5) . .
C19 C14 P2 122.0(4) . .
C15 C14 P2 118.5(4) . .
C16 C15 C14 120.5(6) . .
C15 C16 C17 119.8(6) . .
C18 C17 C16 120.3(6) . .
C17 C18 C19 120.3(6) . .
C14 C19 C18 119.7(6) . .
C25 C20 C21 118.8(6) . .
C25 C20 P2 116.3(5) . .
C21 C20 P2 124.7(5) . .
C22 C21 C20 121.0(8) . .
C23 C22 C21 120.9(9) . .
C24 C23 C22 119.6(8) . .
C23 C24 C25 122.3(8) . .
C20 C25 C24 117.3(8) . .
P2 C26 P2 108.4(3) 11_556 8_645
P2 C26 P2 108.4(3) 11_556 .
P2 C26 P2 108.4(3) 8_645 .
C28 C27 C32 118.3(6) . .
C28 C27 P3 121.6(6) . .
C32 C27 P3 120.1(5) . .
C29 C28 C27 120.6(8) . .
C28 C29 C30 120.3(8) . .
C31 C30 C29 119.0(8) . .
C30 C31 C32 121.4(9) . .
C31 C32 C27 120.4(7) . .
C34 C33 C38 120.0 . .
C34 C33 P3 120.3(4) . .
C38 C33 P3 119.7(4) . .
C35 C34 C33 120.0 . .
C34 C35 C36 120.0 . .
C37 C36 C35 120.0 . .
C36 C37 C38 120.0 . .
C37 C38 C33 120.0 . .
C40 C39 Cu1 163.0(5) . .
C40 C39 Ag2 98.3(4) . 11_556
Cu1 C39 Ag2 82.2(2) . 11_556
C40 C39 Ag1 120.3(4) . .
Cu1 C39 Ag1 75.42(18) . .
Ag2 C39 Ag1 105.3(2) 11_556 .
C39 C40 C41 172.6(6) . .
C46 C41 C42 118.7(5) . .
C46 C41 C40 122.3(5) . .
C42 C41 C40 119.0(5) . .
C43 C42 C41 120.3(5) . .
C44 C43 C42 121.6(5) . .
C43 C44 C45 118.0(5) . .
C43 C44 C47 121.9(5) . .
C45 C44 C47 120.1(5) . .
C44 C45 C46 121.7(6) . .
C41 C46 C45 119.7(6) . .
C50 C47 C44 111.2(6) . .
C50 C47 C48 115.7(7) . .
C44 C47 C48 111.7(6) . .
C50 C47 C49 105.9(8) . .
C44 C47 C49 108.2(6) . .
C48 C47 C49 103.3(8) . .
O2 Cl1 O2 180.0(11) . 13_665
O2 Cl1 O1 74.3(10) . 13_665
O2 Cl1 O1 105.7(10) 13_665 13_665
O2 Cl1 O1 105.7(10) . 7_564
O2 Cl1 O1 74.3(10) 13_665 7_564
O1 Cl1 O1 67.0(8) 13_665 7_564
O2 Cl1 O1 105.7(10) . 10_655
O2 Cl1 O1 74.3(10) 13_665 10_655
O1 Cl1 O1 67.0(8) 13_665 10_655
O1 Cl1 O1 113.0(8) 7_564 10_655
O2 Cl1 O1 74.3(10) . 19_656
O2 Cl1 O1 105.7(10) 13_665 19_656
O1 Cl1 O1 113.0(8) 13_665 19_656
O1 Cl1 O1 180(2) 7_564 19_656
O1 Cl1 O1 67.0(8) 10_655 19_656
O2 Cl1 O1 105.7(10) . .
O2 Cl1 O1 74.3(10) 13_665 .
O1 Cl1 O1 180(2) 13_665 .
O1 Cl1 O1 113.0(8) 7_564 .
O1 Cl1 O1 113.0(8) 10_655 .
O1 Cl1 O1 67.0(8) 19_656 .
O2 Cl1 O1 74.3(10) . 22_565
O2 Cl1 O1 105.7(10) 13_665 22_565
O1 Cl1 O1 113.0(8) 13_665 22_565
O1 Cl1 O1 67.0(8) 7_564 22_565
O1 Cl1 O1 180(3) 10_655 22_565
O1 Cl1 O1 113.0(8) 19_656 22_565
O1 Cl1 O1 67.0(8) . 22_565
Cl1 O1 O1 56.5(4) . 19_656
Cl1 O1 O1 56.5(4) . 22_565
O1 O1 O1 98(2) 19_656 22_565
Cl1 O1 O2 52.6(6) . 13_665
O1 O1 O2 86.9(8) 19_656 13_665
O1 O1 O2 86.9(8) 22_565 13_665
Cl1 O2 O1 53.0(6) . 13_665
Cl1 O2 O1 53.0(6) . 19_656
O1 O2 O1 87.6(9) 13_665 19_656
Cl1 O2 O1 53.0(6) . 22_565
O1 O2 O1 87.6(9) 13_665 22_565
O1 O2 O1 87.6(9) 19_656 22_565
C7 P1 C1 102.3(3) . .
C7 P1 C13 106.4(2) . .
C1 P1 C13 107.4(3) . .
C7 P1 Ag1 112.7(2) . .
C1 P1 Ag1 112.7(2) . .
C13 P1 Ag1 114.4(3) . .
C20 P2 C14 102.9(3) . .
C20 P2 C26 105.0(3) . .
C14 P2 C26 107.63(19) . .
C20 P2 Ag2 115.3(2) . .
C14 P2 Ag2 109.68(19) . .
C26 P2 Ag2 115.4(3) . .
S2 P3 S1 119.4(3) . .
S2 P3 C33 107.9(4) . .
S1 P3 C33 108.6(3) . .
S2 P3 C27 107.0(3) . .
S1 P3 C27 108.0(3) . .
C33 P3 C27 104.9(3) . .

loop_
_geom_bond_atom_site_label_1
_geom_bond_atom_site_label_2
_geom_bond_distance
_geom_bond_site_symmetry_2
Ag1 S1 2.250(4) .
Ag1 C39 2.377(6) .
Ag1 P1 2.4246(15) .
Ag1 Cu1 2.6722(10) .
Ag2 C39 2.265(6) 8_645
Ag2 S2 2.281(5) 8_645
Ag2 P2 2.3795(15) .
Ag2 Cu1 2.7856(10) .
Cu1 C39 1.957(5) 8_645
Cu1 C39 1.957(5) .
Cu1 C39 1.957(5) 11_556
Cu1 Ag1 2.6722(10) 11_556
Cu1 Ag1 2.6722(10) 8_645
Cu1 Ag2 2.7856(10) 11_556
Cu1 Ag2 2.7856(10) 8_645
S1 P3 1.524(4) .
S2 P3 1.502(5) .
S2 Ag2 2.281(5) 11_556
C1 C6 1.369(9) .
C1 C2 1.395(10) .
C1 P1 1.829(6) .
C2 C3 1.385(10) .
C3 C4 1.385(12) .
C4 C5 1.357(12) .
C5 C6 1.407(9) .
C7 C12 1.381(8) .
C7 C8 1.400(9) .
C7 P1 1.827(5) .
C8 C9 1.388(10) .
C9 C10 1.361(11) .
C10 C11 1.394(10) .
C11 C12 1.395(8) .
C13 P1 1.872(4) .
C13 P1 1.872(4) 11_556
C13 P1 1.872(4) 8_645
C14 C19 1.385(9) .
C14 C15 1.393(8) .
C14 P2 1.832(5) .
C15 C16 1.380(8) .
C16 C17 1.387(11) .
C17 C18 1.370(11) .
C18 C19 1.397(9) .
C20 C25 1.390(9) .
C20 C21 1.392(10) .
C20 P2 1.827(6) .
C21 C22 1.390(10) .
C22 C23 1.347(14) .
C23 C24 1.341(15) .
C24 C25 1.444(12) .
C26 P2 1.871(4) 11_556
C26 P2 1.871(4) 8_645
C26 P2 1.871(4) .
C27 C28 1.382(9) .
C27 C32 1.383(10) .
C27 P3 1.817(6) .
C28 C29 1.382(11) .
C29 C30 1.384(15) .
C30 C31 1.350(14) .
C31 C32 1.379(11) .
C33 C34 1.3900 .
C33 C38 1.3900 .
C33 P3 1.786(5) .
C34 C35 1.3900 .
C35 C36 1.3900 .
C36 C37 1.3900 .
C37 C38 1.3900 .
C39 C40 1.212(8) .
C39 Ag2 2.265(6) 11_556
C40 C41 1.440(8) .
C41 C46 1.380(8) .
C41 C42 1.407(8) .
C42 C43 1.383(8) .
C43 C44 1.370(8) .
C44 C45 1.391(9) .
C44 C47 1.540(8) .
C45 C46 1.395(9) .
C47 C50 1.522(11) .
C47 C48 1.543(11) .
C47 C49 1.559(15) .
Cl1 O2 1.446(10) .
Cl1 O2 1.446(10) 13_665
Cl1 O1 1.453(9) 13_665
Cl1 O1 1.453(9) 7_564
Cl1 O1 1.453(9) 10_655
Cl1 O1 1.453(9) 19_656
Cl1 O1 1.453(9) .
Cl1 O1 1.453(9) 22_565
O1 O1 1.604(19) 19_656
O1 O1 1.604(19) 22_565
O1 O2 1.75(2) 13_665
O2 O1 1.75(2) 13_665
O2 O1 1.75(2) 19_656
O2 O1 1.75(2) 22_565
